data_7160001
loop_
_publ_author_name
'Logvinenko, Ivan G.'
'Sadkova, Iryna V.'
'Tolmachova, Nataliya A.'
'Shishkina, Svitlana V.'
'Daniliuc, Constantin G.'
'Haufe, G&#xfc;nter'
'Kondratov, Ivan S.'

_publ_section_title
;
 4-Trifluoromethoxy proline: synthesis of stereoisomers and lipophilicity
 study.
;
_journal_issue 39
_journal_name_full 'Organic &amp; biomolecular chemistry'
_journal_page_first 7982
_journal_page_last 7988
_journal_paper_doi 10.1039/d4ob00688g
_journal_volume 22
_journal_year 2024
_chemical_absolute_configuration ad
_chemical_formula_sum 'C6 H9 Cl F3 N O3'
_chemical_formula_weight 235.59
_space_group_crystal_system orthorhombic
_space_group_IT_number 19
_space_group_name_Hall 'P 2ac 2ab'
_space_group_name_H-M_alt 'P 21 21 21'
_atom_sites_solution_hydrogens mixed
_audit_creation_method 'APEX3 v2016.1-0'
_audit_update_record
;
2024-04-09 deposited with the CCDC.	2024-06-24 downloaded from the CCDC.
;
_cell_angle_alpha 90
_cell_angle_beta 90
_cell_angle_gamma 90
_cell_formula_units_Z 4
_cell_length_a 5.4353(2)
_cell_length_b 7.0050(3)
_cell_length_c 23.8253(10)
_cell_measurement_reflns_used 2122
_cell_measurement_temperature 100.(2)
_cell_measurement_theta_max 66.6339
_cell_measurement_theta_min 6.5870
_cell_volume 907.13(6)
_computing_cell_refinement 'SAINT V8.37A (Bruker AXS Inc., 2015)'
_computing_data_collection 'APEX3 v2016.1-0 (Bruker AXS Inc., 2016)'
_computing_data_reduction 'SAINT V8.37A (Bruker AXS Inc., 2015)'
_computing_molecular_graphics 'APEX3 v2016.1-0 (Bruker AXS Inc., 2016)'
_computing_publication_material 'APEX3 v2016.1-0 (Bruker AXS Inc., 2016)'
_computing_structure_refinement 'SHELXL-2014/7 (Sheldrick, 2014)'
_computing_structure_solution 'SHELXL-2014/7 (Sheldrick, 2014)'
_diffrn_ambient_temperature 100.(2)
_diffrn_detector_area_resol_mean 8.3333
_diffrn_measured_fraction_theta_full 0.995
_diffrn_measured_fraction_theta_max 0.995
_diffrn_measurement_device_type 'Kappa CCD APEXII'
_diffrn_measurement_method 'phi / omega scans'
_diffrn_radiation_monochromator graphite
_diffrn_radiation_type CuK\a
_diffrn_radiation_wavelength 1.54178
_diffrn_reflns_av_R_equivalents 0.0559
_diffrn_reflns_av_unetI/netI 0.0437
_diffrn_reflns_limit_h_max 6
_diffrn_reflns_limit_h_min -6
_diffrn_reflns_limit_k_max 7
_diffrn_reflns_limit_k_min -8
_diffrn_reflns_limit_l_max 27
_diffrn_reflns_limit_l_min -28
_diffrn_reflns_number 7754
_diffrn_reflns_theta_full 66.69
_diffrn_reflns_theta_max 66.69
_diffrn_reflns_theta_min 6.59
_diffrn_source 'fine-focus sealed tube'
_diffrn_source_type 'fine-focus sealed tube'
_exptl_absorpt_coefficient_mu 4.129
_exptl_absorpt_correction_T_max 0.92
_exptl_absorpt_correction_T_min 0.70
_exptl_absorpt_correction_type multi-scan
_exptl_absorpt_process_details
;
Bruker AXS (2014). SADABS, Version 2014/5, Bruker AXS Inc., Madison, Wisconsin,
USA.
;
_exptl_crystal_colour colourless
_exptl_crystal_density_diffrn 1.725
_exptl_crystal_density_method 'not measured'
_exptl_crystal_description needle
_exptl_crystal_F_000 480
_exptl_crystal_size_max 0.160
_exptl_crystal_size_mid 0.040
_exptl_crystal_size_min 0.020
_refine_diff_density_max 0.269
_refine_diff_density_min -0.188
_refine_ls_abs_structure_details
;

Flack x determined using 551 quotients [(I+)-(I-)]/[(I+)+(I-)]
(Parsons, Flack and Wagner, Acta Cryst. B69 (2013) 249-259).
;
_refine_ls_abs_structure_Flack 0.040(12)
_refine_ls_extinction_method none
_refine_ls_goodness_of_fit_ref 1.021
_refine_ls_hydrogen_treatment mixed
_refine_ls_matrix_type full
_refine_ls_number_parameters 139
_refine_ls_number_reflns 1612
_refine_ls_number_restraints 0
_refine_ls_restrained_S_all 1.021
_refine_ls_R_factor_all 0.0337
_refine_ls_R_factor_gt 0.0284
_refine_ls_shift/su_max 0.000
_refine_ls_shift/su_mean 0.000
_refine_ls_structure_factor_coef Fsqd
_refine_ls_weighting_details 'w=1/[\s^2^(Fo^2^)+(0.0339P)^2^] where P=(Fo^2^+2Fc^2^)/3'
_refine_ls_weighting_scheme calc
_refine_ls_wR_factor_gt 0.0643
_refine_ls_wR_factor_ref 0.0661
_reflns_number_gt 1461
_reflns_number_total 1612
_reflns_threshold_expression 'I > 2\s(I)'
_cod_data_source_file d4ob00688g2.cif
_cod_data_source_block dan9182
_cod_depositor_comments 'Adding full bibliography for 7160001--7160004.cif.'
_cod_database_code 7160001

loop_
_space_group_symop_operation_xyz
'x, y, z'
'-x+1/2, -y, z+1/2'
'-x, y+1/2, -z+1/2'
'x+1/2, -y+1/2, -z'

loop_
_atom_site_type_symbol
_atom_site_label
_atom_site_fract_x
_atom_site_fract_y
_atom_site_fract_z
_atom_site_U_iso_or_equiv
_atom_site_adp_type
_atom_site_calc_flag
_atom_site_refinement_flags_adp
_atom_site_refinement_flags_occupancy
_atom_site_refinement_flags_posn
_atom_site_occupancy
_atom_site_disorder_assembly
_atom_site_disorder_group
Cl Cl1 -0.30935(14) 0.17038(11) 0.44169(3) 0.01851(19) Uani d . . . 1 . .
F F1 0.6070(4) 0.7632(3) 0.26757(8) 0.0294(5) Uani d . . . 1 . .
F F2 0.2595(4) 0.8877(3) 0.29082(8) 0.0308(5) Uani d . . . 1 . .
F F3 0.2694(4) 0.6658(3) 0.22928(7) 0.0293(5) Uani d . . . 1 . .
N N1 0.1828(6) 0.3868(4) 0.42441(10) 0.0156(6) Uani d . . . 1 . .
H H1A 0.337(8) 0.372(5) 0.4424(16) 0.022(9) Uiso d . . . 1 . .
H H1B 0.087(7) 0.309(6) 0.4449(14) 0.013(8) Uiso d . . . 1 . .
O O1 0.5165(4) 0.6529(3) 0.45445(8) 0.0185(5) Uani d . . . 1 . .
O O2 0.2823(5) 0.8959(4) 0.42417(9) 0.0211(5) Uani d . . . 1 . .
H H2A 0.397(9) 0.969(7) 0.4290(18) 0.031(12) Uiso d . . . 1 . .
O O3 0.3626(4) 0.5921(3) 0.31820(8) 0.0165(5) Uani d . . . 1 . .
C C2 0.0985(6) 0.5908(5) 0.42677(12) 0.0150(7) Uani d . . . 1 . .
H H2 -0.0224 0.6081 0.458 0.018 Uiso calc U . R 1 . .
C C3 -0.0270(6) 0.6219(5) 0.37046(12) 0.0163(7) Uani d . . . 1 . .
H H3A -0.1999 0.5777 0.3715 0.02 Uiso calc U . R 1 . .
H H3B -0.0236 0.7584 0.3597 0.02 Uiso calc U . R 1 . .
C C4 0.1252(6) 0.5021(5) 0.33013(13) 0.0171(7) Uani d . . . 1 . .
H H4 0.0325 0.4713 0.295 0.021 Uiso calc U . R 1 . .
C C5 0.1857(6) 0.3241(5) 0.36382(11) 0.0168(6) Uani d . . . 1 . .
H H5A 0.0613 0.2233 0.3572 0.02 Uiso calc U . R 1 . .
H H5B 0.3497 0.274 0.3534 0.02 Uiso calc U . R 1 . .
C C6 0.3255(6) 0.7159(4) 0.43673(12) 0.0151(6) Uani d . . . 1 . .
C C7 0.3712(6) 0.7237(5) 0.27766(13) 0.0201(8) Uani d . . . 1 . .

loop_
_atom_site_aniso_label
_atom_site_aniso_U_11
_atom_site_aniso_U_22
_atom_site_aniso_U_33
_atom_site_aniso_U_12
_atom_site_aniso_U_13
_atom_site_aniso_U_23
Cl1 0.0140(3) 0.0196(4) 0.0220(3) -0.0027(3) -0.0005(3) 0.0024(3)
F1 0.0237(11) 0.0338(14) 0.0306(11) -0.0067(9) 0.0044(8) 0.0113(8)
F2 0.0419(14) 0.0204(12) 0.0302(10) 0.0064(9) 0.0065(9) 0.0037(8)
F3 0.0394(13) 0.0316(13) 0.0168(8) -0.0022(10) -0.0060(8) 0.0051(8)
N1 0.0144(13) 0.0189(16) 0.0136(12) -0.0042(13) -0.0001(11) 0.0020(10)
O1 0.0153(11) 0.0195(14) 0.0208(10) -0.0004(10) -0.0030(9) -0.0011(9)
O2 0.0173(12) 0.0161(13) 0.0298(12) -0.0025(10) -0.0048(9) -0.0001(9)
O3 0.0115(11) 0.0194(14) 0.0185(11) -0.0026(9) 0.0003(8) 0.0039(8)
C2 0.0127(15) 0.0182(19) 0.0141(15) -0.0001(13) 0.0011(11) -0.0006(11)
C3 0.0108(15) 0.0174(19) 0.0207(15) -0.0006(13) -0.0005(12) 0.0007(12)
C4 0.0140(18) 0.020(2) 0.0172(14) -0.0040(13) -0.0001(12) -0.0004(13)
C5 0.0191(16) 0.0156(17) 0.0157(13) -0.0047(16) 0.0014(12) -0.0026(13)
C6 0.0164(15) 0.0176(18) 0.0115(12) -0.0019(14) 0.0036(13) -0.0022(11)
C7 0.024(2) 0.018(2) 0.0187(15) -0.0009(14) 0.0013(13) 0.0025(12)

loop_
_atom_type_symbol
_atom_type_description
_atom_type_scat_dispersion_real
_atom_type_scat_dispersion_imag
_atom_type_scat_source
C C 0.0181 0.0091 'International Tables Vol C Tables 4.2.6.8 and 6.1.1.4'
H H 0.0000 0.0000 'International Tables Vol C Tables 4.2.6.8 and 6.1.1.4'
N N 0.0311 0.0180 'International Tables Vol C Tables 4.2.6.8 and 6.1.1.4'
O O 0.0492 0.0322 'International Tables Vol C Tables 4.2.6.8 and 6.1.1.4'
F F 0.0727 0.0534 'International Tables Vol C Tables 4.2.6.8 and 6.1.1.4'
Cl Cl 0.3639 0.7018 'International Tables Vol C Tables 4.2.6.8 and 6.1.1.4'

loop_
_geom_angle_atom_site_label_1
_geom_angle_atom_site_label_2
_geom_angle_atom_site_label_3
_geom_angle_site_symmetry_1
_geom_angle_site_symmetry_3
_geom_angle
_geom_angle_publ_flag
C2 N1 C5 . . 108.4(2) ?
C2 N1 H1A . . 111.(2) ?
C5 N1 H1A . . 113.(2) ?
C2 N1 H1B . . 112.(2) ?
C5 N1 H1B . . 110.(2) ?
H1A N1 H1B . . 102.(3) ?
C6 O2 H2A . . 116.(3) ?
C7 O3 C4 . . 117.9(2) ?
N1 C2 C3 . . 103.9(3) ?
N1 C2 C6 . . 107.7(3) ?
C3 C2 C6 . . 114.6(3) ?
N1 C2 H2 . . 110.1 ?
C3 C2 H2 . . 110.1 ?
C6 C2 H2 . . 110.1 ?
C4 C3 C2 . . 103.6(3) ?
C4 C3 H3A . . 111.0 ?
C2 C3 H3A . . 111.0 ?
C4 C3 H3B . . 111.0 ?
C2 C3 H3B . . 111.0 ?
H3A C3 H3B . . 109.0 ?
O3 C4 C5 . . 105.4(3) ?
O3 C4 C3 . . 111.4(3) ?
C5 C4 C3 . . 103.7(3) ?
O3 C4 H4 . . 112.0 ?
C5 C4 H4 . . 112.0 ?
C3 C4 H4 . . 112.0 ?
N1 C5 C4 . . 105.3(3) ?
N1 C5 H5A . . 110.7 ?
C4 C5 H5A . . 110.7 ?
N1 C5 H5B . . 110.7 ?
C4 C5 H5B . . 110.7 ?
H5A C5 H5B . . 108.8 ?
O1 C6 O2 . . 125.7(3) ?
O1 C6 C2 . . 122.6(3) ?
O2 C6 C2 . . 111.7(3) ?
F1 C7 F2 . . 107.5(3) ?
F1 C7 O3 . . 107.9(3) ?
F2 C7 O3 . . 114.1(3) ?
F1 C7 F3 . . 107.7(3) ?
F2 C7 F3 . . 105.9(3) ?
O3 C7 F3 . . 113.5(3) ?

loop_
_geom_bond_atom_site_label_1
_geom_bond_atom_site_label_2
_geom_bond_site_symmetry_2
_geom_bond_distance
_geom_bond_publ_flag
F1 C7 . 1.333(4) ?
F2 C7 . 1.336(4) ?
F3 C7 . 1.341(4) ?
N1 C2 . 1.502(4) ?
N1 C5 . 1.509(4) ?
N1 H1A . 0.95(4) ?
N1 H1B . 0.90(4) ?
O1 C6 . 1.205(4) ?
O2 C6 . 1.317(4) ?
O2 H2A . 0.82(5) ?
O3 C7 . 1.336(4) ?
O3 C4 . 1.464(4) ?
C2 C3 . 1.521(4) ?
C2 C6 . 1.532(4) ?
C2 H2 . 1.0 ?
C3 C4 . 1.520(5) ?
C3 H3A . 0.99 ?
C3 H3B . 0.99 ?
C4 C5 . 1.519(5) ?
C4 H4 . 1.0 ?
C5 H5A . 0.99 ?
C5 H5B . 0.99 ?

loop_
_geom_hbond_atom_site_label_D
_geom_hbond_atom_site_label_H
_geom_hbond_atom_site_label_A
_geom_hbond_site_symmetry_A
_geom_hbond_distance_DH
_geom_hbond_distance_HA
_geom_hbond_distance_DA
_geom_hbond_angle_DHA
_geom_hbond_publ_flag
N1 H1A Cl1 1_655 0.95(4) 2.39(4) 3.176(3) 141.(3) ?
N1 H1B Cl1 . 0.90(4) 2.36(4) 3.102(3) 140.(3) ?
O2 H2A Cl1 1_665 0.82(5) 2.15(5) 2.966(3) 178.(4) ?

loop_
_geom_torsion_atom_site_label_1
_geom_torsion_atom_site_label_2
_geom_torsion_atom_site_label_3
_geom_torsion_atom_site_label_4
_geom_torsion_site_symmetry_1
_geom_torsion_site_symmetry_2
_geom_torsion_site_symmetry_3
_geom_torsion_site_symmetry_4
_geom_torsion
_geom_torsion_publ_flag
C5 N1 C2 C3 . . . . 18.5(3) ?
C5 N1 C2 C6 . . . . -103.5(3) ?
N1 C2 C3 C4 . . . . -35.2(3) ?
C6 C2 C3 C4 . . . . 82.1(3) ?
C7 O3 C4 C5 . . . . 163.5(3) ?
C7 O3 C4 C3 . . . . -84.7(3) ?
C2 C3 C4 O3 . . . . -74.1(3) ?
C2 C3 C4 C5 . . . . 38.7(3) ?
C2 N1 C5 C4 . . . . 5.4(3) ?
O3 C4 C5 N1 . . . . 89.9(3) ?
C3 C4 C5 N1 . . . . -27.2(3) ?
N1 C2 C6 O1 . . . . -18.1(4) ?
C3 C2 C6 O1 . . . . -133.2(3) ?
N1 C2 C6 O2 . . . . 162.5(2) ?
C3 C2 C6 O2 . . . . 47.5(4) ?
C4 O3 C7 F1 . . . . -170.0(3) ?
C4 O3 C7 F2 . . . . 70.7(4) ?
C4 O3 C7 F3 . . . . -50.7(4) ?
